data_2200496
loop_
_publ_author_name
'Ya-Mei Guo'
'Miao Du'
'Xian-He Bu'

_publ_section_title
;
 Bis(1,4-diazacycloheptane-<i>N</i>,<i>N</i>')nickel(II) diperchlorate
;
_journal_issue 7
_journal_name_full 'Acta Crystallographica Section E'
_journal_page_first m280
_journal_page_last m282
_journal_paper_doi 10.1107/S1600536801008030
_journal_volume 57
_journal_year 2001
_chemical_formula_iupac '[Ni (C5 H12 N2)2] (Cl O4)2'
_chemical_formula_moiety 'C10 H24 N4 Ni 2+, 2Cl O4 1-'
_chemical_formula_sum 'C10 H24 Cl2 N4 Ni O8'
_chemical_formula_weight 457.94
_chemical_name_systematic
;
Bis(1,4-diazacycloheptane-N,N')nickel(II) diperchlorate
;
_space_group_IT_number 14
_symmetry_cell_setting monoclinic
_symmetry_space_group_name_Hall '-P 2ybc'
_symmetry_space_group_name_H-M 'P 1 21/c 1'
_cell_angle_alpha 90.00
_cell_angle_beta 94.760(5)
_cell_angle_gamma 90.00
_cell_formula_units_Z 2
_cell_length_a 6.7899(17)
_cell_length_b 8.071(2)
_cell_length_c 16.152(4)
_cell_measurement_reflns_used 3489
_cell_measurement_temperature 293(2)
_cell_measurement_theta_max 25.01
_cell_measurement_theta_min 2.53
_cell_volume 882.1(4)
_computing_cell_refinement SMART
_computing_data_collection 'SMART (Bruker, 1998)'
_computing_data_reduction 'SAINT (Bruker, 1998)'
_computing_molecular_graphics 'XP in SHELXTL (Bruker, 1998)'
_computing_structure_refinement 'SHELXL97 (Sheldrick, 1997)'
_computing_structure_solution 'SHELXS97 (Sheldrick, 1997)'
_diffrn_measured_fraction_theta_full 22.48
_diffrn_measured_fraction_theta_max 25.01
_diffrn_measurement_device 'Bruker SMART 1000'
_diffrn_measurement_method \w
_diffrn_radiation_type MoK\a
_diffrn_radiation_wavelength .71073
_diffrn_reflns_av_R_equivalents .0523
_diffrn_reflns_limit_h_max 8
_diffrn_reflns_limit_h_min -8
_diffrn_reflns_limit_k_max 9
_diffrn_reflns_limit_k_min -9
_diffrn_reflns_limit_l_max 19
_diffrn_reflns_limit_l_min -8
_diffrn_reflns_number 3544
_diffrn_reflns_theta_full 22.48
_diffrn_reflns_theta_max 25.01
_diffrn_standards_decay_% 0
_diffrn_standards_interval_count none
_diffrn_standards_number 0
_exptl_absorpt_coefficient_mu 1.450
_exptl_absorpt_correction_T_max .8119
_exptl_absorpt_correction_T_min .7603
_exptl_absorpt_correction_type multi-scan
_exptl_absorpt_process_details '[SAINT (Bruker 1998) and SADABS (Sheldrick, 1997)]'
_exptl_crystal_colour yellow
_exptl_crystal_density_diffrn 1.724
_exptl_crystal_density_meas ?
_exptl_crystal_description prism
_exptl_crystal_F_000 476
_exptl_crystal_size_max .20
_exptl_crystal_size_mid .20
_exptl_crystal_size_min .15
_refine_diff_density_max .649
_refine_diff_density_min -.412
_refine_ls_extinction_method none
_refine_ls_goodness_of_fit_ref .982
_refine_ls_hydrogen_treatment constr
_refine_ls_number_parameters 115
_refine_ls_number_reflns 1557
_refine_ls_R_factor_all .0910
_refine_ls_R_factor_gt .0511
_refine_ls_shift/su_max .007
_refine_ls_shift/su_mean .001
_refine_ls_structure_factor_coef Fsqd
_refine_ls_weighting_details 'calc w = 1/[\s^2^(Fo^2^)+(0.0750P)^2^] where P = (Fo^2^+2Fc^2^)/3'
_refine_ls_weighting_scheme calc
_refine_ls_wR_factor_ref .1411
_reflns_number_gt 968
_reflns_number_total 1557
_reflns_threshold_expression I>2\s(I)
_cod_data_source_file ob6042.cif
_cod_data_source_block I
_cod_depositor_comments
;
The following automatic conversions were performed:

'_exptl_crystal_density_meas' value 'not measured' was changed to '?'
- the value is perceived as not measured.

Automatic conversion script
Id: cif_fix_values 3008 2015-01-20 13:52:24Z robertas 
;
_cod_original_cell_volume 882.0(4)
_cod_original_sg_symbol_H-M 'P 21/c'
_cod_database_code 2200496
_cod_database_fobs_code 2200496

loop_
_symmetry_equiv_pos_as_xyz
'x, y, z'
'-x, y+1/2, -z+1/2'
'-x, -y, -z'
'x, -y-1/2, z-1/2'

loop_
_atom_site_label
_atom_site_fract_x
_atom_site_fract_y
_atom_site_fract_z
_atom_site_U_iso_or_equiv
_atom_site_adp_type
_atom_site_calc_flag
_atom_site_refinement_flags
_atom_site_occupancy
_atom_site_disorder_assembly
_atom_site_disorder_group
_atom_site_type_symbol
Ni1 .0000 .0000 .0000 .0265(3) Uani d S 1 . . Ni
N1 .1841(6) .0219(5) .0955(3) .0314(11) Uani d . 1 . . N
H1C .2933 -.0403 .0885 .038 Uiso calc R 1 . . H
N2 -.1095(6) .1921(5) .0486(3) .0325(11) Uani d . 1 . . N
H2C -.1973 .2422 .0110 .039 Uiso calc R 1 . . H
C1 .0855(9) -.0405(7) .1691(4) .0423(16) Uani d . 1 . . C
H1A .1838 -.0559 .2155 .051 Uiso calc R 1 . . H
H1B .0247 -.1470 .1558 .051 Uiso calc R 1 . . H
C2 -.0711(9) .0804(8) .1935(4) .0478(16) Uani d . 1 . . C
H2A -.1464 .0280 .2348 .057 Uiso calc R 1 . . H
H2B -.0056 .1764 .2193 .057 Uiso calc R 1 . . H
C3 -.2118(8) .1384(8) .1231(4) .0431(15) Uani d . 1 . . C
H3A -.2884 .2304 .1419 .052 Uiso calc R 1 . . H
H3B -.3030 .0493 .1069 .052 Uiso calc R 1 . . H
C4 .0611(8) .3057(7) .0713(4) .0383(15) Uani d . 1 . . C
H4A .0280 .3816 .1146 .046 Uiso calc R 1 . . H
H4B .0914 .3700 .0233 .046 Uiso calc R 1 . . H
C5 .2402(8) .1995(7) .1022(4) .0388(15) Uani d . 1 . . C
H5A .3498 .2215 .0688 .047 Uiso calc R 1 . . H
H5B .2814 .2268 .1595 .047 Uiso calc R 1 . . H
Cl1 .4644(2) .15911(19) .37453(10) .0456(5) Uani d . 1 . . Cl
O1 .4525(13) .2417(11) .2992(4) .160(4) Uani d . 1 . . O
O2 .3003(13) .0729(12) .3883(6) .193(5) Uani d . 1 . . O
O3 .4917(9) .2842(7) .4364(4) .098(2) Uani d . 1 . . O
O4 .6346(14) .0742(12) .3836(8) .216(5) Uani d . 1 . . O

loop_
_atom_site_aniso_label
_atom_site_aniso_U_11
_atom_site_aniso_U_22
_atom_site_aniso_U_33
_atom_site_aniso_U_12
_atom_site_aniso_U_13
_atom_site_aniso_U_23
Ni1 .0243(5) .0296(5) .0245(5) .0070(4) -.0039(4) -.0033(5)
N1 .028(2) .038(3) .027(2) .011(2) -.0032(19) -.002(2)
N2 .028(3) .037(3) .030(3) .010(2) -.006(2) -.001(2)
C1 .051(4) .041(4) .033(3) -.001(3) -.004(3) .009(3)
C2 .052(4) .056(4) .038(4) -.001(3) .013(3) -.007(3)
C3 .027(3) .052(4) .051(4) .003(3) .009(3) -.013(3)
C4 .043(4) .026(3) .045(4) -.004(3) -.001(3) -.005(3)
C5 .027(3) .045(3) .043(4) -.005(3) -.001(3) .000(3)
Cl1 .0425(9) .0430(9) .0504(10) -.0030(7) -.0009(7) -.0046(8)
O1 .193(8) .211(9) .068(5) -.038(7) -.035(5) .043(5)
O2 .170(8) .237(9) .182(8) -.174(8) .075(7) -.097(8)
O3 .112(5) .096(4) .088(4) -.054(4) .021(4) -.023(4)
O4 .183(9) .150(7) .328(15) .108(7) .095(10) .065(9)

loop_
_atom_type_symbol
_atom_type_description
_atom_type_scat_dispersion_real
_atom_type_scat_dispersion_imag
_atom_type_scat_source
C C .0033 .0016 'International Tables Vol C Tables 4.2.6.8 and 6.1.1.4'
H H .0000 .0000 'International Tables Vol C Tables 4.2.6.8 and 6.1.1.4'
N N .0061 .0033 'International Tables Vol C Tables 4.2.6.8 and 6.1.1.4'
O O .0106 .0060 'International Tables Vol C Tables 4.2.6.8 and 6.1.1.4'
Cl Cl .1484 .1585 'International Tables Vol C Tables 4.2.6.8 and 6.1.1.4'
Ni Ni .3393 1.1124 'International Tables Vol C Tables 4.2.6.8 and 6.1.1.4'

loop_
_geom_angle_atom_site_label_1
_geom_angle_atom_site_label_2
_geom_angle_atom_site_label_3
_geom_angle_site_symmetry_1
_geom_angle_site_symmetry_3
_geom_angle
_geom_angle_publ_flag
N1 Ni1 N1 . 3 180.0(3) ?
N1 Ni1 N2 . . 81.06(17) yes
N1 Ni1 N2 3 . 98.94(17) yes
N1 Ni1 N2 . 3 98.94(17) ?
N1 Ni1 N2 3 3 81.06(17) ?
N2 Ni1 N2 . 3 180.0(3) ?
C5 N1 C1 . . 113.3(5) yes
C5 N1 Ni1 . . 107.2(3) yes
C1 N1 Ni1 . . 107.7(3) yes
C5 N1 H1C . . 109.5 ?
C1 N1 H1C . . 109.5 ?
Ni1 N1 H1C . . 109.5 ?
C4 N2 C3 . . 112.3(4) yes
C4 N2 Ni1 . . 106.1(3) yes
C3 N2 Ni1 . . 108.4(3) yes
C4 N2 H2C . . 110.0 ?
C3 N2 H2C . . 110.0 ?
Ni1 N2 H2C . . 110.0 ?
N1 C1 C2 . . 111.0(4) yes
N1 C1 H1A . . 109.4 ?
C2 C1 H1A . . 109.4 ?
N1 C1 H1B . . 109.4 ?
C2 C1 H1B . . 109.4 ?
H1A C1 H1B . . 108.0 ?
C3 C2 C1 . . 114.8(5) yes
C3 C2 H2A . . 108.6 ?
C1 C2 H2A . . 108.6 ?
C3 C2 H2B . . 108.6 ?
C1 C2 H2B . . 108.6 ?
H2A C2 H2B . . 107.6 ?
C2 C3 N2 . . 113.0(4) yes
C2 C3 H3A . . 109.0 ?
N2 C3 H3A . . 109.0 ?
C2 C3 H3B . . 109.0 ?
N2 C3 H3B . . 109.0 ?
H3A C3 H3B . . 107.8 ?
N2 C4 C5 . . 108.2(4) yes
N2 C4 H4A . . 110.1 ?
C5 C4 H4A . . 110.1 ?
N2 C4 H4B . . 110.1 ?
C5 C4 H4B . . 110.1 ?
H4A C4 H4B . . 108.4 ?
N1 C5 C4 . . 108.9(4) yes
N1 C5 H5A . . 109.9 ?
C4 C5 H5A . . 109.9 ?
N1 C5 H5B . . 109.9 ?
C4 C5 H5B . . 109.9 ?
H5A C5 H5B . . 108.3 ?
O4 Cl1 O2 . . 115.8(7) ?
O4 Cl1 O1 . . 109.2(7) ?
O2 Cl1 O1 . . 113.9(6) ?
O4 Cl1 O3 . . 103.0(7) ?
O2 Cl1 O3 . . 108.2(4) ?
O1 Cl1 O3 . . 105.7(5) ?

loop_
_geom_bond_atom_site_label_1
_geom_bond_atom_site_label_2
_geom_bond_site_symmetry_2
_geom_bond_distance
_geom_bond_publ_flag
Ni1 N1 . 1.911(4) yes
Ni1 N1 3 1.911(4) ?
Ni1 N2 . 1.915(4) yes
Ni1 N2 3 1.915(4) ?
N1 C5 . 1.484(7) yes
N1 C1 . 1.499(7) yes
N1 H1C . .9100 ?
N2 C4 . 1.499(6) yes
N2 C3 . 1.502(7) yes
N2 H2C . .9100 ?
C1 C2 . 1.519(8) yes
C1 H1A . .9700 ?
C1 H1B . .9700 ?
C2 C3 . 1.499(8) yes
C2 H2A . .9700 ?
C2 H2B . .9700 ?
C3 H3A . .9700 ?
C3 H3B . .9700 ?
C4 C5 . 1.537(7) yes
C4 H4A . .9700 ?
C4 H4B . .9700 ?
C5 H5A . .9700 ?
C5 H5B . .9700 ?
Cl1 O4 . 1.341(8) ?
Cl1 O2 . 1.348(6) ?
Cl1 O1 . 1.384(7) ?
Cl1 O3 . 1.421(6) ?

loop_
_geom_hbond_atom_site_label_D
_geom_hbond_atom_site_label_H
_geom_hbond_atom_site_label_A
_geom_hbond_site_symmetry_A
_geom_hbond_distance_DH
_geom_hbond_distance_HA
_geom_hbond_distance_DA
_geom_hbond_angle_DHA
_geom_hbond_publ_flag
N1 H1c O3 2_645 .91 2.10 2.997(3) 170 yes
N2 H2c O3 4_465 .91 2.35 3.137(4) 144 yes
